data_7132899
loop_
_publ_author_name
'Zhang, Zhen'
'Lu, Lichao'
'Li, Guiling'
'Sheng, Xiaoyu'
'Zhang, Yijia'
'Yang, Lin'
'Zhao, Jiaqi'
'Xie, Lei'
'Li, Jiazhu'
'Sun, Kai'

_publ_section_title
;
 Radical cascade silylation/cyclization of 1,7-dienes to access
 silyl-substituted benzo[<i>b</i>]azepin-2-ones.
;
_journal_issue 31
_journal_name_full 'Chemical communications (Cambridge, England)'
_journal_page_first 4206
_journal_page_last 4209
_journal_paper_doi 10.1039/d4cc00499j
_journal_volume 60
_journal_year 2024
_chemical_formula_moiety 'C31 H37 N O3 S Si'
_chemical_formula_sum 'C31 H37 N O3 S Si'
_chemical_formula_weight 531.76
_space_group_crystal_system triclinic
_space_group_IT_number 2
_space_group_name_Hall '-P 1'
_space_group_name_H-M_alt 'P -1'
_atom_sites_solution_hydrogens geom
_audit_block_doi 10.5517/ccdc.csd.cc2hll5w
_audit_creation_date 2023-07-06
_audit_creation_method
;
Olex2 1.2
(compiled 2018.05.29 svn.r3508 for OlexSys, GUI svn.r5506)
;
_audit_update_record
;
2023-12-03 deposited with the CCDC.	2024-03-15 downloaded from the CCDC.
;
_cell_angle_alpha 75.612(2)
_cell_angle_beta 75.789(2)
_cell_angle_gamma 87.111(3)
_cell_formula_units_Z 2
_cell_length_a 9.4620(9)
_cell_length_b 9.6433(9)
_cell_length_c 17.6776(19)
_cell_measurement_reflns_used 2059
_cell_measurement_temperature 100
_cell_measurement_theta_max 27.084
_cell_measurement_theta_min 2.225
_cell_volume 1514.5(3)
_computing_cell_refinement 'SAINT v6.02A (Bruker, 2001)'
_computing_data_reduction 'SAINT v6.02A (Bruker, 2001)'
_computing_molecular_graphics 'Olex2 (Dolomanov et al., 2009)'
_computing_publication_material 'Olex2 (Dolomanov et al., 2009)'
_computing_structure_refinement 'ShelXL (Sheldrick, 2015)'
_computing_structure_solution 'SHELXT 2018/2 (Sheldrick, 2018)'
_diffrn_ambient_temperature 100.0
_diffrn_measured_fraction_theta_full 0.982
_diffrn_measured_fraction_theta_max 0.920
_diffrn_measurement_device_type 'CCD area detector'
_diffrn_measurement_method 'phi and omega scans'
_diffrn_radiation_monochromator graphite
_diffrn_radiation_type MoK\a
_diffrn_radiation_wavelength 0.71073
_diffrn_reflns_av_R_equivalents 0.0696
_diffrn_reflns_av_unetI/netI 0.1015
_diffrn_reflns_Laue_measured_fraction_full 0.982
_diffrn_reflns_Laue_measured_fraction_max 0.920
_diffrn_reflns_limit_h_max 12
_diffrn_reflns_limit_h_min -8
_diffrn_reflns_limit_k_max 11
_diffrn_reflns_limit_k_min -12
_diffrn_reflns_limit_l_max 23
_diffrn_reflns_limit_l_min -20
_diffrn_reflns_number 9498
_diffrn_reflns_point_group_measured_fraction_full 0.982
_diffrn_reflns_point_group_measured_fraction_max 0.920
_diffrn_reflns_theta_full 25.242
_diffrn_reflns_theta_max 28.706
_diffrn_reflns_theta_min 2.180
_exptl_absorpt_coefficient_mu 0.177
_exptl_absorpt_correction_type none
_exptl_crystal_colour 'clear light colourless'
_exptl_crystal_colour_lustre clear
_exptl_crystal_colour_modifier light
_exptl_crystal_colour_primary colourless
_exptl_crystal_density_diffrn 1.166
_exptl_crystal_description block
_exptl_crystal_F_000 568
_exptl_crystal_size_max 0.2
_exptl_crystal_size_mid 0.2
_exptl_crystal_size_min 0.2
_refine_diff_density_max 0.579
_refine_diff_density_min -0.669
_refine_diff_density_rms 0.080
_refine_ls_extinction_method none
_refine_ls_goodness_of_fit_ref 1.176
_refine_ls_hydrogen_treatment constr
_refine_ls_matrix_type full
_refine_ls_number_parameters 315
_refine_ls_number_reflns 7198
_refine_ls_number_restraints 6
_refine_ls_restrained_S_all 1.175
_refine_ls_R_factor_all 0.1866
_refine_ls_R_factor_gt 0.1280
_refine_ls_shift/su_max 0.000
_refine_ls_shift/su_mean 0.000
_refine_ls_structure_factor_coef Fsqd
_refine_ls_weighting_details 'w=1/[\s^2^(Fo^2^)+(0.0884P)^2^+4.7806P] where P=(Fo^2^+2Fc^2^)/3'
_refine_ls_weighting_scheme calc
_refine_ls_wR_factor_gt 0.3297
_refine_ls_wR_factor_ref 0.3530
_reflns_Friedel_coverage 0.000
_reflns_number_gt 3786
_reflns_number_total 7198
_reflns_threshold_expression 'I > 2\s(I)'
_cod_data_source_file d4cc00499j2.cif
_cod_data_source_block 230705a
_cod_depositor_comments 'Adding full bibliography for 7132899.cif.'
_cod_database_code 7132899
_shelx_shelxl_version_number 2014/7
_shelx_space_group_comment
;
The symmetry employed for this shelxl refinement is uniquely defined
by the following loop, which should always be used as a source of
symmetry information in preference to the above space-group names.
They are only intended as comments.
;
_shelx_estimated_absorpt_t_max 0.966
_shelx_estimated_absorpt_t_min 0.966
_olex2_refinement_description
;
1. Fixed Uiso
 At 1.2 times of:
  All C(H) groups, All C(H,H) groups
 At 1.5 times of:
  All C(H,H,H) groups
2. Restrained distances
 C00X-C00T = C010-C00V = C011-C00Y = C00Z-C00R = C00W-C00G
 1.54 with sigma of 0.001
 C00D-C009
 1.54 with sigma of 0.001
3.a Ternary CH refined with riding coordinates:
 C00B(H00B)
3.b Secondary CH2 refined with riding coordinates:
 C00Q(H00A,H00C), C00T(H00D,H00G), C00V(H00Q,H00R), C00Y(H00Z,HA)
3.c Aromatic/amide H refined with riding coordinates:
 C00E(H00E), C00F(H00F), C00H(H00H), C00J(H00J), C00K(H00K), C00M(H00M),
 C00I(H00I), C00L(H00L), C00P(H00P), C00S(H00S), C00U(H00U), C00N(H00N),
 C00O(H00O)
3.d Fitted hexagon refined as free rotating group:
 C00M(C00C,C00I,C00L,C00G,C00P), C00S(C00U,C00R,C00D,C00N,C00O)
3.e Idealised Me refined as rotating group:
 C00W(H00T,H00V,H00W), C00X(H00X,H00Y,H), C00Z(H00,HB,HC), C010(H01A,H01B,
 H01C), C011(H01D,H01E,H01F)
;
_olex2_submission_special_instructions 'No special instructions were received'

loop_
_space_group_symop_operation_xyz
'x, y, z'
'-x, -y, -z'

loop_
_atom_site_label
_atom_site_type_symbol
_atom_site_fract_x
_atom_site_fract_y
_atom_site_fract_z
_atom_site_U_iso_or_equiv
_atom_site_adp_type
_atom_site_occupancy
_atom_site_site_symmetry_order
_atom_site_calc_flag
_atom_site_refinement_flags_posn
_atom_site_refinement_flags_adp
_atom_site_refinement_flags_occupancy
_atom_site_disorder_assembly
_atom_site_disorder_group
S001 S 0.73138(18) 0.26373(18) 0.93689(10) 0.0504(4) Uani 1 1 d . . . . .
Si02 Si 0.9542(2) 0.6628(2) 0.62584(13) 0.0603(6) Uani 1 1 d . . . . .
O003 O 0.5947(5) 0.2343(5) 0.9946(3) 0.0633(13) Uani 1 1 d . . . . .
O004 O 0.8377(6) 0.3516(5) 0.9484(3) 0.0661(13) Uani 1 1 d . . . . .
N005 N 0.6879(5) 0.3452(5) 0.8484(3) 0.0450(12) Uani 1 1 d . . . . .
O006 O 0.9285(5) 0.3629(5) 0.7803(3) 0.0650(13) Uani 1 1 d . . . . .
C007 C 0.5351(6) 0.3628(6) 0.8468(4) 0.0431(13) Uani 1 1 d . . . . .
C008 C 0.4716(6) 0.2964(6) 0.8010(4) 0.0461(14) Uani 1 1 d . . . . .
C009 C 0.5598(6) 0.2243(4) 0.7408(4) 0.0474(14) Uani 1 1 d D . . . .
C00A C 0.8004(7) 0.3763(6) 0.7783(4) 0.0501(15) Uani 1 1 d . . . . .
C00B C 0.7506(7) 0.4177(7) 0.6998(4) 0.0499(15) Uani 1 1 d . . . . .
H00B H 0.6711 0.4895 0.7055 0.060 Uiso 1 1 calc R . . . .
C00E C 0.4521(7) 0.4459(7) 0.8959(4) 0.0499(15) Uani 1 1 d . . . . .
H00E H 0.4974 0.4928 0.9252 0.060 Uiso 1 1 calc R . . . .
C00F C 0.6856(7) 0.2819(7) 0.6943(4) 0.0528(16) Uani 1 1 d . . . . .
H00F H 0.7381 0.2346 0.6550 0.063 Uiso 1 1 calc R . . . .
C00H C 0.3038(7) 0.4593(7) 0.9015(5) 0.0584(18) Uani 1 1 d . . . . .
H00H H 0.2471 0.5147 0.9353 0.070 Uiso 1 1 calc R . . . .
C00J C 0.2372(7) 0.3922(7) 0.8580(5) 0.0617(19) Uani 1 1 d . . . . .
H00J H 0.1352 0.4010 0.8622 0.074 Uiso 1 1 calc R . . . .
C00K C 0.3209(7) 0.3125(7) 0.8084(5) 0.0569(17) Uani 1 1 d . . . . .
H00K H 0.2749 0.2673 0.7785 0.068 Uiso 1 1 calc R . . . .
C00M C 0.9576(4) 0.0844(4) 0.9019(3) 0.0622(19) Uani 1 1 d . . . . .
H00M H 1.0204 0.1633 0.8939 0.075 Uiso 1 1 calc R . . . .
C00C C 0.8073(4) 0.1007(3) 0.9231(3) 0.0453(14) Uani 1 1 d G . . . .
C00I C 0.7153(3) -0.0146(4) 0.9349(3) 0.0563(17) Uani 1 1 d G . . . .
H00I H 0.6126 -0.0035 0.9494 0.068 Uiso 1 1 calc R . . . .
C00L C 0.7735(4) -0.1463(3) 0.9255(3) 0.0625(19) Uani 1 1 d G . . . .
H00L H 0.7107 -0.2251 0.9336 0.075 Uiso 1 1 calc R . . . .
C00G C 0.9238(5) -0.1626(3) 0.9044(3) 0.0574(17) Uani 1 1 d DG . . . .
C00P C 1.0158(3) -0.0472(5) 0.8926(3) 0.066(2) Uani 1 1 d G . . . .
H00P H 1.1185 -0.0583 0.8781 0.080 Uiso 1 1 calc R . . . .
C00Q C 0.8737(8) 0.4848(8) 0.6274(4) 0.0616(18) Uani 1 1 d . . . . .
H00A H 0.8369 0.4981 0.5783 0.074 Uiso 1 1 calc R . . . .
H00C H 0.9540 0.4150 0.6236 0.074 Uiso 1 1 calc R . . . .
C00S C 0.4019(6) -0.1822(4) 0.7322(3) 0.076(2) Uani 1 1 d . . . . .
H00S H 0.3689 -0.2732 0.7314 0.092 Uiso 1 1 calc R . . . .
C00U C 0.4403(6) -0.0762(5) 0.6611(2) 0.081(2) Uani 1 1 d G . . . .
H00U H 0.4336 -0.0947 0.6117 0.097 Uiso 1 1 calc R . . . .
C00R C 0.4886(6) 0.0569(4) 0.6622(2) 0.0658(19) Uani 1 1 d DG . . . .
C00D C 0.4985(5) 0.0839(3) 0.7344(3) 0.0496(15) Uani 1 1 d DG . . . .
C00N C 0.4600(5) -0.0221(5) 0.8055(2) 0.0590(18) Uani 1 1 d G . . . .
H00N H 0.4668 -0.0036 0.8548 0.071 Uiso 1 1 calc R . . . .
C00O C 0.4118(6) -0.1552(4) 0.8044(3) 0.068(2) Uani 1 1 d G . . . .
H00O H 0.3855 -0.2277 0.8530 0.082 Uiso 1 1 calc R . . . .
C00T C 0.8290(9) 0.7525(7) 0.6986(5) 0.077(2) Uani 1 1 d D . . . .
H00D H 0.7313 0.7598 0.6871 0.092 Uiso 1 1 calc R . . . .
H00G H 0.8193 0.6916 0.7537 0.092 Uiso 1 1 calc R . . . .
C00V C 0.9787(9) 0.7780(9) 0.5214(5) 0.085(3) Uani 1 1 d D . . . .
H00Q H 1.0303 0.8672 0.5176 0.102 Uiso 1 1 calc R . . . .
H00R H 1.0418 0.7274 0.4835 0.102 Uiso 1 1 calc R . . . .
C00W C 0.9880(9) -0.3087(5) 0.8943(6) 0.081(2) Uani 1 1 d D . . . .
H00T H 1.0101 -0.3625 0.9448 0.121 Uiso 1 1 calc GR . . . .
H00V H 1.0776 -0.2939 0.8512 0.121 Uiso 1 1 calc GR . . . .
H00W H 0.9170 -0.3627 0.8805 0.121 Uiso 1 1 calc GR . . . .
C00X C 0.8799(12) 0.9032(7) 0.6961(6) 0.097(3) Uani 1 1 d D . . . .
H00X H 0.8780 0.9678 0.6439 0.145 Uiso 1 1 calc GR . . . .
H00Y H 0.9795 0.8985 0.7036 0.145 Uiso 1 1 calc GR . . . .
H H 0.8146 0.9391 0.7392 0.145 Uiso 1 1 calc GR . . . .
C00Y C 1.1366(9) 0.6398(9) 0.6508(6) 0.084(3) Uani 1 1 d D . . . .
H00Z H 1.1815 0.7357 0.6392 0.101 Uiso 1 1 calc R . . . .
HA H 1.1213 0.5974 0.7093 0.101 Uiso 1 1 calc R . . . .
C00Z C 0.5252(12) 0.1706(9) 0.5816(3) 0.100(3) Uani 1 1 d D . . . .
H00 H 0.4938 0.2647 0.5907 0.150 Uiso 1 1 calc GR . . . .
HB H 0.4744 0.1466 0.5443 0.150 Uiso 1 1 calc GR . . . .
HC H 0.6306 0.1727 0.5585 0.150 Uiso 1 1 calc GR . . . .
C010 C 0.8361(10) 0.8183(12) 0.4944(7) 0.122(4) Uani 1 1 d D . . . .
H01A H 0.8587 0.8755 0.4386 0.183 Uiso 1 1 calc GR . . . .
H01B H 0.7752 0.8742 0.5292 0.183 Uiso 1 1 calc GR . . . .
H01C H 0.7835 0.7309 0.4981 0.183 Uiso 1 1 calc GR . . . .
C011 C 1.2451(10) 0.5460(12) 0.6057(7) 0.119(4) Uani 1 1 d D . . . .
H01D H 1.2550 0.5816 0.5477 0.179 Uiso 1 1 calc GR . . . .
H01E H 1.2090 0.4468 0.6229 0.179 Uiso 1 1 calc GR . . . .
H01F H 1.3402 0.5498 0.6179 0.179 Uiso 1 1 calc GR . . . .

loop_
_atom_site_aniso_label
_atom_site_aniso_U_11
_atom_site_aniso_U_22
_atom_site_aniso_U_33
_atom_site_aniso_U_23
_atom_site_aniso_U_13
_atom_site_aniso_U_12
S001 0.0527(9) 0.0464(9) 0.0528(10) -0.0127(7) -0.0154(8) 0.0111(7)
Si02 0.0653(13) 0.0495(11) 0.0596(12) -0.0089(9) -0.0048(10) -0.0125(9)
O003 0.064(3) 0.068(3) 0.050(3) -0.011(2) -0.006(2) 0.019(2)
O004 0.075(3) 0.054(3) 0.082(4) -0.024(3) -0.037(3) 0.004(2)
N005 0.042(3) 0.041(3) 0.049(3) -0.009(2) -0.009(2) 0.005(2)
O006 0.047(3) 0.067(3) 0.075(3) -0.009(3) -0.012(2) -0.002(2)
C007 0.041(3) 0.038(3) 0.047(3) -0.006(3) -0.011(3) 0.003(3)
C008 0.044(3) 0.032(3) 0.057(4) -0.001(3) -0.011(3) 0.001(3)
C009 0.046(3) 0.042(3) 0.054(4) -0.012(3) -0.013(3) 0.000(3)
C00A 0.049(4) 0.036(3) 0.064(4) -0.011(3) -0.011(3) -0.004(3)
C00B 0.050(3) 0.040(3) 0.055(4) -0.006(3) -0.008(3) -0.005(3)
C00E 0.048(3) 0.045(3) 0.056(4) -0.014(3) -0.011(3) 0.008(3)
C00F 0.054(4) 0.045(3) 0.054(4) -0.009(3) -0.005(3) -0.006(3)
C00H 0.051(4) 0.045(4) 0.075(5) -0.015(3) -0.011(3) 0.019(3)
C00J 0.043(3) 0.047(4) 0.089(6) -0.010(4) -0.014(4) 0.009(3)
C00K 0.048(4) 0.045(4) 0.080(5) -0.013(3) -0.022(3) 0.001(3)
C00M 0.043(3) 0.047(4) 0.095(6) -0.014(4) -0.017(4) 0.005(3)
C00C 0.043(3) 0.037(3) 0.052(4) -0.007(3) -0.010(3) 0.009(3)
C00I 0.044(3) 0.049(4) 0.071(5) -0.005(3) -0.014(3) 0.003(3)
C00L 0.063(4) 0.035(3) 0.085(5) -0.003(3) -0.020(4) -0.004(3)
C00G 0.061(4) 0.045(4) 0.065(4) -0.010(3) -0.020(4) 0.016(3)
C00P 0.041(3) 0.060(4) 0.096(6) -0.018(4) -0.016(4) 0.014(3)
C00Q 0.064(4) 0.060(4) 0.056(4) -0.013(3) -0.004(3) -0.013(3)
C00S 0.076(5) 0.060(5) 0.099(7) -0.030(5) -0.020(5) -0.016(4)
C00U 0.091(6) 0.081(6) 0.079(6) -0.032(5) -0.020(5) -0.024(5)
C00R 0.069(5) 0.068(5) 0.062(5) -0.017(4) -0.015(4) -0.012(4)
C00D 0.047(3) 0.043(3) 0.059(4) -0.012(3) -0.012(3) 0.000(3)
C00N 0.065(4) 0.049(4) 0.064(4) -0.011(3) -0.019(4) -0.009(3)
C00O 0.069(5) 0.048(4) 0.085(6) -0.009(4) -0.018(4) -0.010(4)
C00T 0.083(6) 0.058(5) 0.078(6) -0.009(4) -0.007(4) 0.000(4)
C00V 0.112(7) 0.064(5) 0.070(5) -0.005(4) -0.015(5) -0.020(5)
C00W 0.091(6) 0.052(4) 0.110(7) -0.027(4) -0.041(5) 0.027(4)
C00X 0.131(8) 0.059(5) 0.091(7) -0.019(5) -0.009(6) 0.001(5)
C00Y 0.074(5) 0.074(6) 0.110(7) -0.021(5) -0.030(5) -0.010(5)
C00Z 0.133(9) 0.100(7) 0.073(6) -0.009(5) -0.041(6) -0.026(6)
C010 0.136(10) 0.086(7) 0.139(10) 0.012(7) -0.066(8) 0.001(7)
C011 0.078(7) 0.137(10) 0.133(10) -0.026(8) -0.019(7) 0.022(7)

loop_
_atom_type_symbol
_atom_type_description
_atom_type_scat_dispersion_real
_atom_type_scat_dispersion_imag
_atom_type_scat_source
C C 0.0033 0.0016 'International Tables Vol C Tables 4.2.6.8 and 6.1.1.4'
H H 0.0000 0.0000 'International Tables Vol C Tables 4.2.6.8 and 6.1.1.4'
N N 0.0061 0.0033 'International Tables Vol C Tables 4.2.6.8 and 6.1.1.4'
O O 0.0106 0.0060 'International Tables Vol C Tables 4.2.6.8 and 6.1.1.4'
S S 0.1246 0.1234 'International Tables Vol C Tables 4.2.6.8 and 6.1.1.4'
Si Si 0.0817 0.0704 'International Tables Vol C Tables 4.2.6.8 and 6.1.1.4'

loop_
_geom_angle_atom_site_label_1
_geom_angle_atom_site_label_2
_geom_angle_atom_site_label_3
_geom_angle
_geom_angle_site_symmetry_1
_geom_angle_site_symmetry_3
_geom_angle_publ_flag
O003 S001 O004 119.8(3) . . ?
O003 S001 N005 105.0(3) . . ?
O003 S001 C00C 107.9(3) . . ?
O004 S001 N005 107.7(3) . . ?
O004 S001 C00C 110.3(3) . . ?
N005 S001 C00C 105.1(2) . . ?
C00T Si02 C00Q 110.9(3) . . ?
C00V Si02 C00Q 107.3(4) . . ?
C00V Si02 C00T 109.6(4) . . ?
C00V Si02 C00Y 108.3(4) . . ?
C00Y Si02 C00Q 111.8(4) . . ?
C00Y Si02 C00T 108.9(4) . . ?
C007 N005 S001 118.9(4) . . ?
C00A N005 S001 118.3(4) . . ?
C00A N005 C007 122.3(5) . . ?
C008 C007 N005 122.3(5) . . ?
C008 C007 C00E 121.2(6) . . ?
C00E C007 N005 116.5(5) . . ?
C007 C008 C009 122.1(5) . . ?
C007 C008 C00K 117.4(6) . . ?
C00K C008 C009 120.2(6) . . ?
C008 C009 C00D 117.4(5) . . ?
C00F C009 C008 120.0(4) . . ?
C00F C009 C00D 122.7(5) . . ?
N005 C00A C00B 115.1(5) . . ?
O006 C00A N005 121.8(6) . . ?
O006 C00A C00B 123.0(6) . . ?
C00A C00B C00Q 112.5(6) . . ?
C00F C00B C00A 104.7(5) . . ?
C00F C00B C00Q 114.8(6) . . ?
C00H C00E C007 119.6(6) . . ?
C009 C00F C00B 124.2(6) . . ?
C00E C00H C00J 120.5(6) . . ?
C00K C00J C00H 119.4(6) . . ?
C00J C00K C008 121.9(7) . . ?
C00C C00M C00P 120.0 . . ?
C00M C00C S001 120.9(2) . . ?
C00I C00C S001 119.0(2) . . ?
C00I C00C C00M 120.0 . . ?
C00C C00I C00L 120.0 . . ?
C00G C00L C00I 120.0 . . ?
C00L C00G C00W 119.8(4) . . ?
C00P C00G C00L 120.0 . . ?
C00P C00G C00W 120.2(4) . . ?
C00G C00P C00M 120.0 . . ?
C00B C00Q Si02 117.8(5) . . ?
C00U C00S C00O 120.0 . . ?
C00S C00U C00R 120.0 . . ?
C00U C00R C00D 120.0 . . ?
C00U C00R C00Z 117.2(5) . . ?
C00D C00R C00Z 122.8(5) . . ?
C00R C00D C009 123.7(4) . . ?
C00N C00D C009 116.2(4) . . ?
C00N C00D C00R 120.0 . . ?
C00D C00N C00O 120.0 . . ?
C00N C00O C00S 120.0 . . ?
C00X C00T Si02 114.2(6) . . ?
C010 C00V Si02 114.7(6) . . ?
C011 C00Y Si02 115.6(7) . . ?

loop_
_geom_bond_atom_site_label_1
_geom_bond_atom_site_label_2
_geom_bond_distance
_geom_bond_site_symmetry_2
_geom_bond_publ_flag
S001 O003 1.428(5) . ?
S001 O004 1.430(5) . ?
S001 N005 1.705(5) . ?
S001 C00C 1.743(3) . ?
Si02 C00Q 1.903(7) . ?
Si02 C00T 1.873(8) . ?
Si02 C00V 1.870(8) . ?
Si02 C00Y 1.873(9) . ?
N005 C007 1.453(7) . ?
N005 C00A 1.400(8) . ?
O006 C00A 1.220(7) . ?
C007 C008 1.400(9) . ?
C007 C00E 1.401(8) . ?
C008 C009 1.478(8) . ?
C008 C00K 1.404(8) . ?
C009 C00F 1.327(8) . ?
C009 C00D 1.5394(10) . ?
C00A C00B 1.526(9) . ?
C00B C00F 1.509(9) . ?
C00B C00Q 1.532(9) . ?
C00E C00H 1.384(9) . ?
C00H C00J 1.390(10) . ?
C00J C00K 1.386(10) . ?
C00M C00C 1.3900 . ?
C00M C00P 1.3900 . ?
C00C C00I 1.3900 . ?
C00I C00L 1.3900 . ?
C00L C00G 1.3900 . ?
C00G C00P 1.3900 . ?
C00G C00W 1.5397(10) . ?
C00S C00U 1.3900 . ?
C00S C00O 1.3900 . ?
C00U C00R 1.3900 . ?
C00R C00D 1.3900 . ?
C00R C00Z 1.5400(10) . ?
C00D C00N 1.3900 . ?
C00N C00O 1.3900 . ?
C00T C00X 1.5401(10) . ?
C00V C010 1.5399(10) . ?
C00Y C011 1.5398(10) . ?

loop_
_geom_torsion_atom_site_label_1
_geom_torsion_atom_site_label_2
_geom_torsion_atom_site_label_3
_geom_torsion_atom_site_label_4
_geom_torsion
_geom_torsion_site_symmetry_1
_geom_torsion_site_symmetry_2
_geom_torsion_site_symmetry_3
_geom_torsion_site_symmetry_4
_geom_torsion_publ_flag
S001 N005 C007 C008 -116.4(6) . . . . ?
S001 N005 C007 C00E 61.3(7) . . . . ?
S001 N005 C00A O006 -9.1(8) . . . . ?
S001 N005 C00A C00B 166.9(4) . . . . ?
S001 C00C C00I C00L -179.0(4) . . . . ?
O003 S001 N005 C007 -2.4(5) . . . . ?
O003 S001 N005 C00A -174.6(4) . . . . ?
O003 S001 C00C C00M -150.6(3) . . . . ?
O003 S001 C00C C00I 28.4(4) . . . . ?
O004 S001 N005 C007 -131.2(5) . . . . ?
O004 S001 N005 C00A 56.7(5) . . . . ?
O004 S001 C00C C00M -18.1(4) . . . . ?
O004 S001 C00C C00I 160.9(3) . . . . ?
N005 S001 C00C C00M 97.8(3) . . . . ?
N005 S001 C00C C00I -83.3(3) . . . . ?
N005 C007 C008 C009 -10.6(9) . . . . ?
N005 C007 C008 C00K 175.5(5) . . . . ?
N005 C007 C00E C00H -175.7(6) . . . . ?
N005 C00A C00B C00F -68.6(7) . . . . ?
N005 C00A C00B C00Q 166.1(5) . . . . ?
O006 C00A C00B C00F 107.3(7) . . . . ?
O006 C00A C00B C00Q -17.9(9) . . . . ?
C007 N005 C00A O006 179.1(6) . . . . ?
C007 N005 C00A C00B -4.9(8) . . . . ?
C007 C008 C009 C00F -39.7(9) . . . . ?
C007 C008 C009 C00D 141.1(5) . . . . ?
C007 C008 C00K C00J 0.9(10) . . . . ?
C007 C00E C00H C00J -0.7(10) . . . . ?
C008 C007 C00E C00H 2.1(9) . . . . ?
C008 C009 C00F C00B 2.0(10) . . . . ?
C008 C009 C00D C00R 130.3(5) . . . . ?
C008 C009 C00D C00N -53.6(6) . . . . ?
C009 C008 C00K C00J -173.1(6) . . . . ?
C009 C00D C00N C00O -176.2(5) . . . . ?
C00A N005 C007 C008 55.4(8) . . . . ?
C00A N005 C007 C00E -126.9(6) . . . . ?
C00A C00B C00F C009 71.4(8) . . . . ?
C00A C00B C00Q Si02 -64.3(7) . . . . ?
C00E C007 C008 C009 171.8(6) . . . . ?
C00E C007 C008 C00K -2.1(9) . . . . ?
C00E C00H C00J C00K -0.5(11) . . . . ?
C00F C009 C00D C00R -48.8(8) . . . . ?
C00F C009 C00D C00N 127.2(6) . . . . ?
C00F C00B C00Q Si02 176.1(5) . . . . ?
C00H C00J C00K C008 0.4(11) . . . . ?
C00K C008 C009 C00F 134.0(7) . . . . ?
C00K C008 C009 C00D -45.2(8) . . . . ?
C00M C00C C00I C00L 0.0 . . . . ?
C00C S001 N005 C007 111.2(4) . . . . ?
C00C S001 N005 C00A -60.9(5) . . . . ?
C00C C00M C00P C00G 0.0 . . . . ?
C00C C00I C00L C00G 0.0 . . . . ?
C00I C00L C00G C00P 0.0 . . . . ?
C00I C00L C00G C00W 179.8(6) . . . . ?
C00L C00G C00P C00M 0.0 . . . . ?
C00P C00M C00C S001 178.9(4) . . . . ?
C00P C00M C00C C00I 0.0 . . . . ?
C00Q Si02 C00T C00X -175.1(6) . . . . ?
C00Q Si02 C00V C010 64.4(8) . . . . ?
C00Q Si02 C00Y C011 47.6(8) . . . . ?
C00Q C00B C00F C009 -164.8(7) . . . . ?
C00S C00U C00R C00D 0.0 . . . . ?
C00S C00U C00R C00Z -178.3(6) . . . . ?
C00U C00S C00O C00N 0.0 . . . . ?
C00U C00R C00D C009 175.9(5) . . . . ?
C00U C00R C00D C00N 0.0 . . . . ?
C00R C00D C00N C00O 0.0 . . . . ?
C00D C009 C00F C00B -178.8(5) . . . . ?
C00D C00N C00O C00S 0.0 . . . . ?
C00O C00S C00U C00R 0.0 . . . . ?
C00T Si02 C00V C010 -56.1(8) . . . . ?
C00T Si02 C00Y C011 170.4(7) . . . . ?
C00V Si02 C00T C00X -56.9(8) . . . . ?
C00V Si02 C00Y C011 -70.4(8) . . . . ?
C00W C00G C00P C00M -179.8(6) . . . . ?
C00Y Si02 C00T C00X 61.5(8) . . . . ?
C00Y Si02 C00V C010 -174.8(7) . . . . ?
C00Z C00R C00D C009 -5.8(7) . . . . ?
C00Z C00R C00D C00N 178.2(7) . . . . ?
